data_2012768
loop_
_publ_author_name
'Janczak, Jan'
'Perp\'etuo, Genivaldo Julio'

_publ_section_title
;
 Melaminium glutarate monohydrate
;
_journal_issue 6
_journal_name_full 'Acta Crystallographica Section C'
_journal_page_first o339
_journal_page_last o341
_journal_paper_doi 10.1107/S0108270102007266
_journal_volume 58
_journal_year 2002
_chemical_formula_iupac 'C3 H7 N6 + , C5 H7 O4 - , H2 O'
_chemical_formula_moiety 'C3 H7 N6 + , C5 H7 O4 - , H2 O'
_chemical_formula_sum 'C8 H16 N6 O5'
_chemical_formula_weight 276.27
_chemical_melting_point dehydrated
_chemical_name_common
;
melaminium glutarate monohydrate
;
_chemical_name_systematic
;
2,4,6-triamino-1,3,5-triazine-1-ium glutarate monohydrate
;
_space_group_IT_number 14
_symmetry_cell_setting monoclinic
_symmetry_space_group_name_Hall '-P 2ybc'
_symmetry_space_group_name_H-M 'P 1 21/c 1'
_atom_sites_solution_hydrogens geom
_atom_sites_solution_primary direct
_atom_sites_solution_secondary difmap
_cell_angle_alpha 90
_cell_angle_beta 97.57(3)
_cell_angle_gamma 90
_cell_formula_units_Z 4
_cell_length_a 4.5390(10)
_cell_length_b 28.544(6)
_cell_length_c 9.863(2)
_cell_measurement_reflns_used 1600
_cell_measurement_temperature 293(2)
_cell_measurement_theta_max 28
_cell_measurement_theta_min 3
_cell_volume 1266.7(5)
_computing_cell_refinement 'KM-4 CCD Software'
_computing_data_collection 'KM-4 CCD Software (Kuma Diffraction, 2000)'
_computing_data_reduction 'KM-4 CCD Software'
_computing_molecular_graphics 'SHELXTL (Sheldrick, 1990)'
_computing_publication_material SHELXL97
_computing_structure_refinement 'SHELXL97 (Sheldrick, 1997)'
_computing_structure_solution 'SHELXS97 (Sheldrick, 1997)'
_diffrn_ambient_temperature 293(2)
_diffrn_detector_area_resol_mean '1024 x 1024 with blocks 2 x 2'
_diffrn_measured_fraction_theta_full 0.963
_diffrn_measured_fraction_theta_max 0.963
_diffrn_measurement_device_type 'Kuma KM-4 with CCD area-detector'
_diffrn_measurement_method '\w scan'
_diffrn_radiation_monochromator graphite
_diffrn_radiation_source 'fine-focus sealed tube'
_diffrn_radiation_type MoK\a
_diffrn_radiation_wavelength 0.71073
_diffrn_reflns_av_R_equivalents 0.019
_diffrn_reflns_av_sigmaI/netI 0.045
_diffrn_reflns_limit_h_max 5
_diffrn_reflns_limit_h_min -5
_diffrn_reflns_limit_k_max 37
_diffrn_reflns_limit_k_min -37
_diffrn_reflns_limit_l_max 13
_diffrn_reflns_limit_l_min -12
_diffrn_reflns_number 11010
_diffrn_reflns_theta_full 27.99
_diffrn_reflns_theta_max 27.99
_diffrn_reflns_theta_min 2.85
_exptl_absorpt_coefficient_mu 0.121
_exptl_absorpt_correction_T_max 0.985
_exptl_absorpt_correction_T_min 0.976
_exptl_absorpt_correction_type analytical
_exptl_absorpt_process_details 'face-indexed (SHELXTL; Sheldrick, 1990)'
_exptl_crystal_colour colourless
_exptl_crystal_density_diffrn 1.449
_exptl_crystal_density_meas 1.444
_exptl_crystal_density_method flotation
_exptl_crystal_description parallelepiped
_exptl_crystal_F_000 584
_exptl_crystal_size_max 0.20
_exptl_crystal_size_mid 0.18
_exptl_crystal_size_min 0.12
_refine_diff_density_max 0.14
_refine_diff_density_min -0.12
_refine_ls_extinction_coef 0.0084(10)
_refine_ls_extinction_expression Fc^*^=kFc[1+0.001xFc^2^\l^3^/sin(2\q)]^-1/4^
_refine_ls_extinction_method 'SHELXL97 (Sheldrick, 1997)'
_refine_ls_goodness_of_fit_ref 1.008
_refine_ls_hydrogen_treatment mixed
_refine_ls_matrix_type full
_refine_ls_number_parameters 203
_refine_ls_number_reflns 2920
_refine_ls_number_restraints 0
_refine_ls_restrained_S_all 1.008
_refine_ls_R_factor_all 0.075
_refine_ls_R_factor_gt 0.029
_refine_ls_shift/su_max 0.004
_refine_ls_shift/su_mean 0.000
_refine_ls_structure_factor_coef Fsqd
_refine_ls_weighting_details 'calc w = 1/[\s^2^(Fo^2^)+(0.0274P)^2^] where P=(Fo^2^+2Fc^2^)/3'
_refine_ls_weighting_scheme calc
_refine_ls_wR_factor_gt 0.058
_refine_ls_wR_factor_ref 0.070
_reflns_number_gt 1605
_reflns_number_total 2920
_reflns_threshold_expression I>2\s(I)
_cod_data_source_file na1570.cif
_cod_data_source_block I
_cod_original_sg_symbol_H-M 'P 21/c'
_cod_database_code 2012768
_cod_database_fobs_code 2012768

loop_
_symmetry_equiv_pos_as_xyz
'x, y, z'
'-x, y+1/2, -z+1/2'
'-x, -y, -z'
'x, -y-1/2, z-1/2'

loop_
_atom_site_label
_atom_site_fract_x
_atom_site_fract_y
_atom_site_fract_z
_atom_site_U_iso_or_equiv
_atom_site_adp_type
_atom_site_calc_flag
_atom_site_refinement_flags
_atom_site_occupancy
_atom_site_disorder_assembly
_atom_site_disorder_group
_atom_site_type_symbol
N1 0.3304(2) 0.48729(3) 0.14798(10) 0.0362(3) Uani d . 1 . . N
N2 0.7210(2) 0.48827(3) 0.33912(10) 0.0372(3) Uani d . 1 . . N
N3 0.4139(2) 0.55352(4) 0.28920(11) 0.0394(3) Uani d . 1 . . N
H3 0.364(3) 0.5831(5) 0.3114(13) 0.047 Uiso d . 1 . . H
C1 0.5606(3) 0.46749(4) 0.22968(12) 0.0359(3) Uani d . 1 . . C
C2 0.6430(3) 0.53172(4) 0.36590(12) 0.0355(3) Uani d . 1 . . C
C3 0.2611(3) 0.53069(4) 0.17996(12) 0.0356(3) Uani d . 1 . . C
N4 0.6369(3) 0.42445(4) 0.20079(12) 0.0464(3) Uani d . 1 . . N
H41 0.538(3) 0.4089(4) 0.1233(13) 0.056 Uiso d . 1 . . H
H42 0.793(3) 0.4105(5) 0.2586(13) 0.056 Uiso d . 1 . . H
N5 0.7921(3) 0.55529(4) 0.46793(12) 0.0477(3) Uani d . 1 . . N
H51 0.930(3) 0.5404(5) 0.5198(14) 0.057 Uiso d . 1 . . H
H52 0.743(3) 0.5834(5) 0.4846(14) 0.057 Uiso d . 1 . . H
N6 0.0379(3) 0.55329(4) 0.10906(12) 0.0448(3) Uani d . 1 . . N
H61 -0.052(3) 0.5403(4) 0.0303(14) 0.054 Uiso d . 1 . . H
H62 0.012(3) 0.5823(5) 0.1306(13) 0.054 Uiso d . 1 . . H
O1 1.0579(2) 0.84827(3) 0.68347(10) 0.0539(3) Uani d . 1 . . O
O2 1.3274(2) 0.85847(3) 0.88434(10) 0.0564(3) Uani d . 1 . . O
O3 0.8772(2) 0.63348(3) 0.64853(10) 0.0611(3) Uani d . 1 . . O
O4 0.5275(2) 0.68672(3) 0.60591(11) 0.0635(3) Uani d . 1 . . O
H4 0.443(4) 0.6680(6) 0.5261(18) 0.095 Uiso d . 1 . . H
C4 1.1598(3) 0.83364(4) 0.80016(14) 0.0411(3) Uani d . 1 . . C
C5 1.0881(3) 0.78512(4) 0.84331(13) 0.0487(4) Uani d . 1 . . C
H5A 0.9546 0.7875 0.9121 0.058 Uiso calc R 1 . . H
H5B 1.2702 0.7707 0.8864 0.058 Uiso calc R 1 . . H
C6 0.9484(3) 0.75291(4) 0.73177(13) 0.0447(3) Uani d . 1 . . C
H6A 1.0730 0.7518 0.6591 0.054 Uiso calc R 1 . . H
H6B 0.7564 0.7654 0.6937 0.054 Uiso calc R 1 . . H
C7 0.9081(3) 0.70353(4) 0.78398(13) 0.0445(3) Uani d . 1 . . C
H7A 1.1000 0.6914 0.8234 0.053 Uiso calc R 1 . . H
H7B 0.7817 0.7047 0.8559 0.053 Uiso calc R 1 . . H
C8 0.7741(3) 0.67098(4) 0.67485(13) 0.0410(3) Uani d . 1 . . C
O5W 0.4736(3) 0.35602(4) 0.98748(11) 0.0658(3) Uani d . 1 . . O
H5W1 0.314(4) 0.3486(6) 0.9284(19) 0.099 Uiso d . 1 . . H
H5W2 0.633(4) 0.3536(6) 0.9389(19) 0.099 Uiso d . 1 . . H

loop_
_atom_site_aniso_label
_atom_site_aniso_U_11
_atom_site_aniso_U_22
_atom_site_aniso_U_33
_atom_site_aniso_U_12
_atom_site_aniso_U_13
_atom_site_aniso_U_23
N1 0.0397(6) 0.0300(5) 0.0364(6) 0.0043(4) -0.0041(5) -0.0040(4)
N2 0.0401(6) 0.0310(5) 0.0375(6) 0.0021(4) -0.0063(5) -0.0038(4)
N3 0.0431(6) 0.0299(5) 0.0418(6) 0.0044(5) -0.0069(5) -0.0067(5)
C1 0.0370(7) 0.0309(6) 0.0381(7) -0.0002(5) -0.0017(6) -0.0032(5)
C2 0.0370(7) 0.0301(5) 0.0378(7) -0.0016(5) -0.0017(6) -0.0020(6)
C3 0.0358(7) 0.0324(6) 0.0370(6) -0.0021(5) -0.0013(6) 0.0007(5)
N4 0.0505(7) 0.0350(6) 0.0489(7) 0.0088(5) -0.0111(6) -0.0086(5)
N5 0.0530(7) 0.0346(5) 0.0501(7) 0.0057(5) -0.0132(6) -0.0115(6)
N6 0.0485(7) 0.0333(5) 0.0476(7) 0.0063(5) -0.0120(6) -0.0048(5)
O1 0.0609(6) 0.0449(5) 0.0502(6) -0.0108(4) -0.0143(5) 0.0129(4)
O2 0.0675(7) 0.0389(5) 0.0556(6) -0.0158(5) -0.0189(5) 0.0083(5)
O3 0.0632(7) 0.0411(5) 0.0721(7) 0.0099(5) -0.0172(6) -0.0140(5)
O4 0.0646(7) 0.0500(6) 0.0664(7) 0.0159(5) -0.0270(6) -0.0190(5)
C4 0.0419(7) 0.0368(6) 0.0427(7) -0.0039(6) -0.0011(7) 0.0058(6)
C5 0.0672(9) 0.0360(7) 0.0398(7) -0.0118(6) -0.0044(7) 0.0005(6)
C6 0.0593(9) 0.0348(6) 0.0384(7) -0.0055(6) 0.0003(7) 0.0001(6)
C7 0.0523(8) 0.0350(6) 0.0423(7) -0.0039(6) -0.0080(7) -0.0013(6)
C8 0.0439(8) 0.0332(6) 0.0434(8) -0.0003(5) -0.0032(7) 0.0010(6)
O5W 0.0577(7) 0.0820(7) 0.0554(7) -0.0094(6) -0.0009(5) -0.0191(6)

loop_
_atom_type_symbol
_atom_type_description
_atom_type_scat_dispersion_real
_atom_type_scat_dispersion_imag
_atom_type_scat_source
C C 0.0033 0.0016 'International Tables Vol C Tables 4.2.6.8 and 6.1.1.4'
H H 0.0000 0.0000 'International Tables Vol C Tables 4.2.6.8 and 6.1.1.4'
N N 0.0061 0.0033 'International Tables Vol C Tables 4.2.6.8 and 6.1.1.4'
O O 0.0106 0.0060 'International Tables Vol C Tables 4.2.6.8 and 6.1.1.4'

loop_
_geom_angle_atom_site_label_1
_geom_angle_atom_site_label_2
_geom_angle_atom_site_label_3
_geom_angle
_geom_angle_publ_flag
C3 N1 C1 115.90(10) y
C2 N2 C1 116.00(10) y
C2 N3 C3 119.60(10) y
C2 N3 H3 119.3(8) ?
C3 N3 H3 121.1(8) ?
N4 C1 N1 117.60(10) ?
N4 C1 N2 116.80(10) ?
N1 C1 N2 125.60(10) y
N5 C2 N2 120.30(10) ?
N5 C2 N3 118.10(10) ?
N2 C2 N3 121.60(10) y
N6 C3 N1 121.30(10) ?
N6 C3 N3 117.30(10) ?
N1 C3 N3 121.40(10) y
C1 N4 H41 120.2(8) ?
C1 N4 H42 117.6(8) ?
H41 N4 H42 122.2(11) ?
C2 N5 H51 117.3(9) ?
C2 N5 H52 120.4(9) ?
H51 N5 H52 122.2(13) ?
C3 N6 H61 118.6(8) ?
C3 N6 H62 117.1(9) ?
H61 N6 H62 122.8(12) ?
C8 O4 H4 116.3(10) ?
O1 C4 O2 122.20(10) y
O1 C4 C5 120.10(10) y
O2 C4 C5 117.80(10) y
C4 C5 C6 116.30(10) y
C4 C5 H5A 108.2 ?
C6 C5 H5A 108.2 ?
C4 C5 H5B 108.2 ?
C6 C5 H5B 108.2 ?
H5A C5 H5B 107.4 ?
C5 C6 C7 112.10(10) y
C5 C6 H6A 109.2 ?
C7 C6 H6A 109.2 ?
C5 C6 H6B 109.2 ?
C7 C6 H6B 109.2 ?
H6A C6 H6B 107.9 ?
C8 C7 C6 112.90(10) y
C8 C7 H7A 109.0 ?
C6 C7 H7A 109.0 ?
C8 C7 H7B 109.0 ?
C6 C7 H7B 109.0 ?
H7A C7 H7B 107.8 ?
O3 C8 O4 121.30(10) y
O3 C8 C7 125.10(10) y
O4 C8 C7 113.60(10) y
H5W1 O5W H5W2 105.5(16) ?

loop_
_geom_bond_atom_site_label_1
_geom_bond_atom_site_label_2
_geom_bond_site_symmetry_2
_geom_bond_distance
_geom_bond_publ_flag
N1 C3 . 1.327(2) y
N1 C1 . 1.356(2) y
N2 C2 . 1.326(2) y
N2 C1 . 1.356(2) y
N3 C2 . 1.354(2) y
N3 C3 . 1.367(2) y
N3 H3 . 0.907(13) ?
C1 N4 . 1.318(2) y
C2 N5 . 1.321(2) y
C3 N6 . 1.321(2) y
N4 H41 . 0.945(13) ?
N4 H42 . 0.938(14) ?
N5 H51 . 0.865(14) ?
N5 H52 . 0.853(13) ?
N6 H61 . 0.908(14) ?
N6 H62 . 0.867(13) ?
O1 C4 . 1.254(2) y
O2 C4 . 1.266(2) y
O3 C8 . 1.210(2) y
O4 C8 . 1.310(2) y
O4 H4 . 0.986(18) ?
C4 C5 . 1.497(2) y
C5 C6 . 1.508(2) y
C5 H5A . 0.9700 ?
C5 H5B . 0.9700 ?
C6 C7 . 1.520(2) y
C6 H6A . 0.9700 ?
C6 H6B . 0.9700 ?
C7 C8 . 1.490(2) y
C7 H7A . 0.9700 ?
C7 H7B . 0.9700 ?
O5W H5W1 . 0.89(2) ?
O5W H5W2 . 0.92(2) ?

loop_
_geom_hbond_atom_site_label_D
_geom_hbond_atom_site_label_H
_geom_hbond_atom_site_label_A
_geom_hbond_site_symmetry_D
_geom_hbond_site_symmetry_H
_geom_hbond_site_symmetry_A
_geom_hbond_distance_DH
_geom_hbond_distance_HA
_geom_hbond_distance_DA
_geom_hbond_angle_DHA
_geom_hbond_publ_flag
N3 H3 O2 1_555 1_555 4_475 0.91(2) 1.83(2) 2.728(2) 168.0(10) yes
N4 H41 O5W 1_555 1_555 1_554 0.95(2) 2.01(2) 2.895(2) 155.0(10) yes
N4 H42 O3 1_555 1_555 3_766 0.94(2) 2.07(2) 2.991(2) 166.0(10) yes
N5 H51 N2 1_555 1_555 3_766 0.87(2) 2.13(2) 2.991(2) 173.0(10) yes
N5 H52 O3 1_555 1_555 1_555 0.85(2) 2.18(2) 2.850(2) 135.0(10) yes
N6 H61 N1 1_555 1_555 3_565 0.91(2) 2.17(2) 3.074(2) 171.0(10) yes
N6 H62 O1 1_555 1_555 4_475 0.87(2) 2.05(2) 2.903(2) 167.0(10) yes
O4 H4 O2 1_555 1_555 4_475 0.99(2) 1.62(2) 2.597(2) 173(2) yes
O5W H5W1 O1 1_555 1_555 2_646 0.89(2) 1.89(2) 2.764(2) 165(2) yes
O5W H5W2 O1 1_555 1_555 2_746 0.92(2) 1.97(2) 2.891(2) 174(2) yes

loop_
_cod_related_entry_id
_cod_related_entry_database
_cod_related_entry_code
1 ChemSpider 21134840
